data_7000769
loop_
_publ_author_name
'Pan, Mei'
'Zheng, Xiang-Li'
'Liu, Yu'
'Liu, Wei-Sheng'
'Su, Cheng-Yong'

_publ_section_title
;
 Structural and photoluminescent studies of lanthanide complexes with
 tripodal triRNTB (N-substituted tris(benzimidazol-2-ylmethyl)amine):
 ligand substituent, anionic and secondary ligand effects
;
_journal_issue 12
_journal_name_full 'Dalton Transactions'
_journal_page_first 2157
_journal_page_last 2169
_journal_paper_doi 10.1039/b818322h
_journal_year 2009
_chemical_formula_sum 'C31 H37 Cl3 Eu N7 O'
_chemical_formula_weight 781.99
_chemical_name_systematic
;
?
;
_space_group_IT_number 14
_symmetry_cell_setting monoclinic
_symmetry_space_group_name_Hall '-P 2ybc'
_symmetry_space_group_name_H-M 'P 1 21/c 1'
_atom_sites_solution_hydrogens geom
_atom_sites_solution_primary direct
_atom_sites_solution_secondary difmap
_audit_creation_method SHELXL-97
_cell_angle_alpha 90.00
_cell_angle_beta 112.530(4)
_cell_angle_gamma 90.00
_cell_formula_units_Z 4
_cell_length_a 12.5760(4)
_cell_length_b 16.8021(3)
_cell_length_c 16.3175(4)
_cell_measurement_reflns_used 8141
_cell_measurement_temperature 150(2)
_cell_measurement_theta_max 30.2425
_cell_measurement_theta_min 2.5897
_cell_volume 3184.79(17)
_computing_cell_refinement
;
CrysAlis RED, Oxford Diffraction Ltd.,
Version 1.171.32.5 (release 08-05-2007 CrysAlis171 .NET)
(compiled May 8 2007,13:10:02)
;
_computing_data_collection
;
CrysAlis CCD, Oxford Diffraction Ltd.,
Version 1.171.32.5 (release 08-05-2007 CrysAlis171 .NET)
(compiled May 8 2007,13:10:02)
;
_computing_data_reduction
;
CrysAlis RED, Oxford Diffraction Ltd.,
Version 1.171.32.5 (release 08-05-2007 CrysAlis171 .NET)
(compiled May 8 2007,13:10:02)
;
_computing_structure_refinement 'SHELXL-97 (Sheldrick, 1997)'
_computing_structure_solution 'SHELXS-97 (Sheldrick, 1990)'
_diffrn_ambient_temperature 150(2)
_diffrn_detector_area_resol_mean 16.0855
_diffrn_measured_fraction_theta_full 0.927
_diffrn_measured_fraction_theta_max 0.927
_diffrn_measurement_device_type Germini
_diffrn_radiation_monochromator graphite
_diffrn_radiation_source 'Enhance (Mo) X-ray Source'
_diffrn_radiation_type MoK\a
_diffrn_radiation_wavelength 0.71073
_diffrn_reflns_av_R_equivalents 0.0383
_diffrn_reflns_av_sigmaI/netI 0.0628
_diffrn_reflns_limit_h_max 10
_diffrn_reflns_limit_h_min -15
_diffrn_reflns_limit_k_max 19
_diffrn_reflns_limit_k_min -20
_diffrn_reflns_limit_l_max 20
_diffrn_reflns_limit_l_min -18
_diffrn_reflns_number 17110
_diffrn_reflns_theta_full 26.00
_diffrn_reflns_theta_max 26.00
_diffrn_reflns_theta_min 2.60
_exptl_absorpt_coefficient_mu 2.259
_exptl_absorpt_correction_T_max 0.8954
_exptl_absorpt_correction_T_min 0.6608
_exptl_absorpt_correction_type multi-scan
_exptl_absorpt_process_details
;
CrysAlis RED, Oxford Diffraction Ltd.,
Version 1.171.32.5 (release 08-05-2007 CrysAlis171 .NET)
(compiled May 8 2007,13:10:02)
Empirical absorption correction using spherical harmonics,
implemented in SCALE3 ABSPACK scaling algorithm.
;
_exptl_crystal_colour Colorless
_exptl_crystal_density_diffrn 1.631
_exptl_crystal_density_method 'not measured'
_exptl_crystal_description Block
_exptl_crystal_F_000 1576
_exptl_crystal_size_max 0.20
_exptl_crystal_size_mid 0.10
_exptl_crystal_size_min 0.05
_refine_diff_density_max 1.685
_refine_diff_density_min -0.533
_refine_diff_density_rms 0.099
_refine_ls_extinction_method none
_refine_ls_goodness_of_fit_ref 1.016
_refine_ls_hydrogen_treatment geom
_refine_ls_matrix_type full
_refine_ls_number_parameters 388
_refine_ls_number_reflns 5788
_refine_ls_number_restraints 0
_refine_ls_restrained_S_all 1.016
_refine_ls_R_factor_all 0.0495
_refine_ls_R_factor_gt 0.0316
_refine_ls_shift/su_max 0.001
_refine_ls_shift/su_mean 0.000
_refine_ls_structure_factor_coef Fsqd
_refine_ls_weighting_details 'calc w=1/[\s^2^(Fo^2^)+(0.0310P)^2^+0.0000P] where P=(Fo^2^+2Fc^2^)/3'
_refine_ls_weighting_scheme calc
_refine_ls_wR_factor_gt 0.0661
_refine_ls_wR_factor_ref 0.0685
_reflns_number_gt 4236
_reflns_number_total 5788
_reflns_threshold_expression >2sigma(I)
_cod_data_source_file b818322h.txt
_cod_data_source_block 12
_cod_depositor_comments
;
The following automatic conversions were performed:
'_symmetry_cell_setting' value 'Monoclinic' changed to 'monoclinic'
according to '/home/saulius/struct/CIF-dictionaries/cif_core.dic'
dictionary named 'cif_core.dic' version 2.4.1 from 2010-06-29.

Automatic conversion script
Id: cif_fix_enum 1527 2010-12-29 10:47:43Z saulius 
;
_cod_original_cell_volume 3184.79(14)
_cod_original_sg_symbol_H-M P2(1)/c
_cod_database_code 7000769

loop_
_symmetry_equiv_pos_as_xyz
'x, y, z'
'-x, y+1/2, -z+1/2'
'-x, -y, -z'
'x, -y-1/2, z-1/2'

loop_
_atom_site_label
_atom_site_type_symbol
_atom_site_fract_x
_atom_site_fract_y
_atom_site_fract_z
_atom_site_U_iso_or_equiv
_atom_site_adp_type
_atom_site_occupancy
_atom_site_symmetry_multiplicity
_atom_site_calc_flag
_atom_site_refinement_flags
_atom_site_disorder_assembly
_atom_site_disorder_group
Eu1 Eu 0.19414(2) 0.737335(11) -0.043235(13) 0.01937(7) Uani 1 1 d . . .
N1 N 0.3873(3) 0.76863(18) 0.0771(2) 0.0225(8) Uani 1 1 d . . .
N2 N 0.5189(3) 0.75786(17) 0.2148(2) 0.0214(8) Uani 1 1 d . . .
N3 N 0.1702(3) 0.60303(17) 0.0210(2) 0.0200(9) Uani 1 1 d . . .
N4 N 0.1238(3) 0.52853(17) 0.1154(2) 0.0199(9) Uani 1 1 d . . .
N5 N 0.0389(3) 0.81634(17) -0.0138(2) 0.0199(8) Uani 1 1 d . . .
N6 N -0.0065(3) 0.90180(17) 0.0728(2) 0.0204(9) Uani 1 1 d . . .
N7 N 0.2033(3) 0.73715(17) 0.1258(2) 0.0178(8) Uani 1 1 d . . .
C1 C 0.4086(4) 0.7496(2) 0.1612(3) 0.0199(10) Uani 1 1 d . . .
C2 C 0.4951(4) 0.7889(2) 0.0776(3) 0.0234(11) Uani 1 1 d . . .
C3 C 0.5265(4) 0.8134(2) 0.0074(3) 0.0301(12) Uani 1 1 d . . .
H3A H 0.4707 0.8198 -0.0511 0.036 Uiso 1 1 calc R . .
C4 C 0.6415(4) 0.8278(2) 0.0274(3) 0.0302(12) Uani 1 1 d . . .
H4A H 0.6652 0.8440 -0.0188 0.036 Uiso 1 1 calc R . .
C5 C 0.7246(4) 0.8194(2) 0.1132(3) 0.0300(12) Uani 1 1 d . . .
H5A H 0.8031 0.8294 0.1238 0.036 Uiso 1 1 calc R . .
C6 C 0.6948(4) 0.7966(2) 0.1832(3) 0.0269(11) Uani 1 1 d . . .
H6A H 0.7506 0.7913 0.2419 0.032 Uiso 1 1 calc R . .
C7 C 0.5793(4) 0.7822(2) 0.1628(3) 0.0201(10) Uani 1 1 d . . .
C8 C 0.5704(4) 0.7426(2) 0.3111(3) 0.0324(12) Uani 1 1 d . . .
H8A H 0.5100 0.7270 0.3319 0.049 Uiso 1 1 calc R . .
H8B H 0.6084 0.7911 0.3420 0.049 Uiso 1 1 calc R . .
H8C H 0.6272 0.6997 0.3233 0.049 Uiso 1 1 calc R . .
C9 C 0.3182(4) 0.7177(2) 0.1902(2) 0.0199(10) Uani 1 1 d . . .
H9A H 0.3264 0.6592 0.1970 0.024 Uiso 1 1 calc R . .
H9B H 0.3285 0.7407 0.2486 0.024 Uiso 1 1 calc R . .
C10 C 0.1384(4) 0.6021(2) 0.0893(2) 0.0197(10) Uani 1 1 d . . .
C11 C 0.1771(4) 0.5226(2) 0.0009(3) 0.0213(10) Uani 1 1 d . . .
C12 C 0.2085(4) 0.4866(2) -0.0631(3) 0.0264(11) Uani 1 1 d . . .
H12A H 0.2287 0.5173 -0.1038 0.032 Uiso 1 1 calc R . .
C13 C 0.2092(4) 0.4045(2) -0.0653(3) 0.0308(12) Uani 1 1 d . . .
H13A H 0.2301 0.3785 -0.1086 0.037 Uiso 1 1 calc R . .
C14 C 0.1800(4) 0.3584(2) -0.0056(3) 0.0307(12) Uani 1 1 d . . .
H14A H 0.1823 0.3020 -0.0089 0.037 Uiso 1 1 calc R . .
C15 C 0.1479(4) 0.3933(2) 0.0580(3) 0.0251(11) Uani 1 1 d . . .
H15A H 0.1269 0.3625 0.0983 0.030 Uiso 1 1 calc R . .
C16 C 0.1480(4) 0.4759(2) 0.0599(3) 0.0204(10) Uani 1 1 d . . .
C17 C 0.0943(4) 0.5061(2) 0.1912(3) 0.0284(12) Uani 1 1 d . . .
H17A H 0.0816 0.5543 0.2201 0.043 Uiso 1 1 calc R . .
H17B H 0.1576 0.4753 0.2338 0.043 Uiso 1 1 calc R . .
H17C H 0.0241 0.4738 0.1703 0.043 Uiso 1 1 calc R . .
C18 C 0.1216(4) 0.6772(2) 0.1324(3) 0.0226(11) Uani 1 1 d . . .
H18A H 0.0416 0.6967 0.1021 0.027 Uiso 1 1 calc R . .
H18B H 0.1355 0.6672 0.1954 0.027 Uiso 1 1 calc R . .
C19 C 0.0667(4) 0.8448(2) 0.0680(3) 0.0206(11) Uani 1 1 d . . .
C20 C -0.0596(4) 0.8588(2) -0.0659(3) 0.0232(11) Uani 1 1 d . . .
C21 C -0.1273(4) 0.8558(2) -0.1569(3) 0.0297(12) Uani 1 1 d . . .
H21A H -0.1090 0.8205 -0.1950 0.036 Uiso 1 1 calc R . .
C22 C -0.2207(5) 0.9055(3) -0.1890(3) 0.0348(12) Uani 1 1 d . . .
H22A H -0.2680 0.9037 -0.2505 0.042 Uiso 1 1 calc R . .
C23 C -0.2485(4) 0.9586(2) -0.1349(3) 0.0330(12) Uani 1 1 d . . .
H23A H -0.3137 0.9922 -0.1600 0.040 Uiso 1 1 calc R . .
C24 C -0.1830(4) 0.9631(2) -0.0458(3) 0.0284(12) Uani 1 1 d . . .
H24A H -0.2016 0.9993 -0.0085 0.034 Uiso 1 1 calc R . .
C25 C -0.0883(4) 0.9126(2) -0.0119(3) 0.0219(11) Uani 1 1 d . . .
C26 C 0.0004(4) 0.9488(2) 0.1495(3) 0.0259(11) Uani 1 1 d . . .
H26A H 0.0652 0.9300 0.2019 0.039 Uiso 1 1 calc R . .
H26B H -0.0712 0.9430 0.1595 0.039 Uiso 1 1 calc R . .
H26C H 0.0120 1.0049 0.1388 0.039 Uiso 1 1 calc R . .
C27 C 0.1692(4) 0.8168(2) 0.1449(3) 0.0206(10) Uani 1 1 d . . .
H27A H 0.2337 0.8546 0.1562 0.025 Uiso 1 1 calc R . .
H27B H 0.1509 0.8146 0.1987 0.025 Uiso 1 1 calc R . .
C28 C 0.4385(5) 0.5058(3) 0.3528(4) 0.0543(17) Uani 1 1 d . . .
H28A H 0.4255 0.4631 0.3888 0.081 Uiso 1 1 calc R . .
H28B H 0.3754 0.5443 0.3374 0.081 Uiso 1 1 calc R . .
H28C H 0.5115 0.5325 0.3866 0.081 Uiso 1 1 calc R . .
C29 C 0.4433(5) 0.4713(3) 0.2699(3) 0.0476(15) Uani 1 1 d . . .
H29A H 0.5062 0.4317 0.2851 0.057 Uiso 1 1 calc R . .
H29B H 0.3699 0.4441 0.2355 0.057 Uiso 1 1 calc R . .
C30 C 0.4903(5) 0.5025(3) 0.1477(3) 0.0504(16) Uani 1 1 d . . .
H30A H 0.4288 0.4660 0.1108 0.060 Uiso 1 1 calc R . .
H30B H 0.5634 0.4723 0.1718 0.060 Uiso 1 1 calc R . .
C31 C 0.5018(5) 0.5705(3) 0.0929(3) 0.0503(15) Uani 1 1 d . . .
H31A H 0.5227 0.5502 0.0447 0.075 Uiso 1 1 calc R . .
H31B H 0.5619 0.6067 0.1302 0.075 Uiso 1 1 calc R . .
H31C H 0.4284 0.5990 0.0679 0.075 Uiso 1 1 calc R . .
Cl3 Cl 0.32548(11) 0.66637(6) -0.11628(7) 0.0310(3) Uani 1 1 d . . .
Cl2 Cl 0.01701(11) 0.69245(6) -0.18929(7) 0.0303(3) Uani 1 1 d . . .
Cl1 Cl 0.21361(12) 0.87570(6) -0.11213(8) 0.0414(3) Uani 1 1 d . . .
O1 O 0.4628(3) 0.53335(18) 0.2184(2) 0.0454(10) Uani 1 1 d . . .

loop_
_atom_site_aniso_label
_atom_site_aniso_U_11
_atom_site_aniso_U_22
_atom_site_aniso_U_33
_atom_site_aniso_U_23
_atom_site_aniso_U_13
_atom_site_aniso_U_12
Eu1 0.02094(16) 0.02315(11) 0.01449(10) 0.00002(9) 0.00731(10) -0.00087(11)
N1 0.021(3) 0.0313(18) 0.0137(17) -0.0012(14) 0.0044(19) -0.0092(17)
N2 0.023(3) 0.0260(18) 0.0142(17) 0.0020(13) 0.006(2) 0.0008(16)
N3 0.020(3) 0.0250(18) 0.0176(18) 0.0006(13) 0.010(2) 0.0000(16)
N4 0.023(3) 0.0229(18) 0.0151(17) 0.0014(13) 0.009(2) -0.0022(16)
N5 0.016(3) 0.0234(18) 0.0185(18) -0.0016(14) 0.004(2) -0.0033(16)
N6 0.023(3) 0.0200(18) 0.0208(19) 0.0002(14) 0.012(2) -0.0005(16)
N7 0.018(3) 0.0202(16) 0.0163(16) -0.0010(13) 0.0086(18) -0.0026(16)
C1 0.016(3) 0.020(2) 0.017(2) 0.0032(15) 0.000(2) -0.0009(18)
C2 0.019(3) 0.031(2) 0.021(2) -0.0005(17) 0.008(3) -0.005(2)
C3 0.031(4) 0.039(3) 0.020(2) -0.0010(18) 0.009(3) -0.006(2)
C4 0.024(4) 0.044(3) 0.024(3) -0.0029(19) 0.011(3) -0.010(2)
C5 0.020(4) 0.032(2) 0.040(3) -0.007(2) 0.014(3) -0.008(2)
C6 0.026(4) 0.028(2) 0.024(2) -0.0004(18) 0.006(3) 0.000(2)
C7 0.018(3) 0.023(2) 0.017(2) -0.0031(16) 0.005(2) -0.0013(18)
C8 0.032(4) 0.048(3) 0.017(2) 0.0049(19) 0.009(3) 0.002(2)
C9 0.024(3) 0.024(2) 0.013(2) 0.0014(15) 0.008(2) -0.0011(19)
C10 0.014(3) 0.025(2) 0.018(2) -0.0005(16) 0.003(2) -0.0052(19)
C11 0.021(3) 0.020(2) 0.022(2) -0.0001(17) 0.007(2) -0.0008(19)
C12 0.021(4) 0.036(3) 0.024(2) -0.0019(18) 0.011(3) -0.004(2)
C13 0.034(4) 0.030(3) 0.034(3) -0.0106(19) 0.019(3) -0.001(2)
C14 0.031(4) 0.024(2) 0.034(3) -0.0043(19) 0.008(3) -0.002(2)
C15 0.026(3) 0.021(2) 0.028(2) 0.0038(17) 0.009(3) -0.0028(19)
C16 0.020(3) 0.021(2) 0.020(2) -0.0019(16) 0.007(2) -0.0016(19)
C17 0.037(4) 0.032(2) 0.022(2) -0.0014(17) 0.017(3) -0.011(2)
C18 0.022(3) 0.028(2) 0.022(2) -0.0001(17) 0.014(3) -0.001(2)
C19 0.024(3) 0.021(2) 0.020(2) -0.0009(16) 0.012(2) -0.005(2)
C20 0.024(4) 0.026(2) 0.020(2) 0.0001(17) 0.008(3) -0.003(2)
C21 0.027(4) 0.030(2) 0.028(3) -0.0012(19) 0.006(3) -0.004(2)
C22 0.024(4) 0.042(3) 0.030(3) 0.001(2) 0.000(3) -0.002(2)
C23 0.018(4) 0.036(3) 0.039(3) 0.012(2) 0.003(3) 0.008(2)
C24 0.022(4) 0.028(2) 0.038(3) 0.0028(19) 0.014(3) 0.000(2)
C25 0.019(3) 0.022(2) 0.028(2) 0.0031(17) 0.013(3) -0.0017(19)
C26 0.028(4) 0.026(2) 0.026(2) -0.0025(17) 0.012(3) 0.002(2)
C27 0.021(3) 0.024(2) 0.018(2) -0.0005(16) 0.009(2) 0.0004(19)
C28 0.056(5) 0.047(3) 0.075(4) -0.006(3) 0.042(4) 0.000(3)
C29 0.042(5) 0.039(3) 0.063(4) 0.005(2) 0.020(4) -0.004(3)
C30 0.052(5) 0.056(3) 0.037(3) -0.013(2) 0.010(3) 0.009(3)
C31 0.047(5) 0.053(3) 0.047(3) -0.007(3) 0.014(4) -0.001(3)
Cl3 0.0331(9) 0.0354(6) 0.0282(6) 0.0002(4) 0.0158(7) 0.0021(5)
Cl2 0.0300(9) 0.0347(6) 0.0231(6) -0.0078(4) 0.0067(6) -0.0046(5)
Cl1 0.0432(10) 0.0375(6) 0.0485(8) 0.0150(5) 0.0231(8) 0.0043(6)
O1 0.054(3) 0.0389(18) 0.044(2) 0.0000(15) 0.021(2) 0.0012(17)

loop_
_atom_type_symbol
_atom_type_description
_atom_type_scat_dispersion_real
_atom_type_scat_dispersion_imag
_atom_type_scat_source
C C 0.0033 0.0016 'International Tables Vol C Tables 4.2.6.8 and 6.1.1.4'
H H 0.0000 0.0000 'International Tables Vol C Tables 4.2.6.8 and 6.1.1.4'
N N 0.0061 0.0033 'International Tables Vol C Tables 4.2.6.8 and 6.1.1.4'
O O 0.0106 0.0060 'International Tables Vol C Tables 4.2.6.8 and 6.1.1.4'
Cl Cl 0.1484 0.1585 'International Tables Vol C Tables 4.2.6.8 and 6.1.1.4'
Eu Eu -0.1578 3.6682 'International Tables Vol C Tables 4.2.6.8 and 6.1.1.4'

loop_
_geom_angle_atom_site_label_1
_geom_angle_atom_site_label_2
_geom_angle_atom_site_label_3
_geom_angle
_geom_angle_site_symmetry_1
_geom_angle_site_symmetry_3
_geom_angle_publ_flag
N1 Eu1 N3 95.42(11) . . ?
N1 Eu1 N5 108.81(10) . . ?
N3 Eu1 N5 99.39(10) . . ?
N1 Eu1 Cl1 85.93(8) . . ?
N3 Eu1 Cl1 178.62(9) . . ?
N5 Eu1 Cl1 79.88(7) . . ?
N1 Eu1 Cl3 82.21(8) . . ?
N3 Eu1 Cl3 88.79(7) . . ?
N5 Eu1 Cl3 165.38(8) . . ?
Cl1 Eu1 Cl3 91.67(3) . . ?
N1 Eu1 Cl2 167.66(7) . . ?
N3 Eu1 Cl2 85.84(8) . . ?
N5 Eu1 Cl2 83.01(8) . . ?
Cl1 Eu1 Cl2 92.89(4) . . ?
Cl3 Eu1 Cl2 85.55(4) . . ?
N1 Eu1 N7 63.69(10) . . ?
N3 Eu1 N7 63.14(9) . . ?
N5 Eu1 N7 63.10(10) . . ?
Cl1 Eu1 N7 117.37(7) . . ?
Cl3 Eu1 N7 131.48(8) . . ?
Cl2 Eu1 N7 126.99(8) . . ?
C1 N1 C2 104.0(4) . . ?
C1 N1 Eu1 120.3(3) . . ?
C2 N1 Eu1 134.3(2) . . ?
C1 N2 C7 107.6(3) . . ?
C1 N2 C8 127.1(3) . . ?
C7 N2 C8 125.3(4) . . ?
C10 N3 C11 104.6(3) . . ?
C10 N3 Eu1 118.6(2) . . ?
C11 N3 Eu1 136.8(2) . . ?
C10 N4 C16 106.9(3) . . ?
C10 N4 C17 127.7(3) . . ?
C16 N4 C17 125.3(3) . . ?
C19 N5 C20 104.9(3) . . ?
C19 N5 Eu1 116.7(3) . . ?
C20 N5 Eu1 135.5(2) . . ?
C19 N6 C25 107.3(3) . . ?
C19 N6 C26 128.1(4) . . ?
C25 N6 C26 124.5(3) . . ?
C9 N7 C18 108.7(3) . . ?
C9 N7 C27 109.7(3) . . ?
C18 N7 C27 109.8(3) . . ?
C9 N7 Eu1 112.1(2) . . ?
C18 N7 Eu1 108.4(2) . . ?
C27 N7 Eu1 108.1(2) . . ?
N1 C1 N2 113.5(4) . . ?
N1 C1 C9 122.5(4) . . ?
N2 C1 C9 123.9(3) . . ?
C7 C2 N1 110.5(3) . . ?
C7 C2 C3 119.6(4) . . ?
N1 C2 C3 129.9(4) . . ?
C4 C3 C2 117.1(4) . . ?
C4 C3 H3A 121.5 . . ?
C2 C3 H3A 121.5 . . ?
C3 C4 C5 122.3(4) . . ?
C3 C4 H4A 118.9 . . ?
C5 C4 H4A 118.9 . . ?
C6 C5 C4 121.3(4) . . ?
C6 C5 H5A 119.3 . . ?
C4 C5 H5A 119.3 . . ?
C7 C6 C5 116.2(4) . . ?
C7 C6 H6A 121.9 . . ?
C5 C6 H6A 121.9 . . ?
C6 C7 C2 123.6(4) . . ?
C6 C7 N2 132.1(4) . . ?
C2 C7 N2 104.3(4) . . ?
N2 C8 H8A 109.5 . . ?
N2 C8 H8B 109.5 . . ?
H8A C8 H8B 109.5 . . ?
N2 C8 H8C 109.5 . . ?
H8A C8 H8C 109.5 . . ?
H8B C8 H8C 109.5 . . ?
N7 C9 C1 110.9(3) . . ?
N7 C9 H9A 109.5 . . ?
C1 C9 H9A 109.5 . . ?
N7 C9 H9B 109.5 . . ?
C1 C9 H9B 109.5 . . ?
H9A C9 H9B 108.1 . . ?
N3 C10 N4 113.6(3) . . ?
N3 C10 C18 121.9(3) . . ?
N4 C10 C18 124.5(3) . . ?
C12 C11 C16 120.0(3) . . ?
C12 C11 N3 131.1(3) . . ?
C16 C11 N3 108.9(3) . . ?
C13 C12 C11 117.5(4) . . ?
C13 C12 H12A 121.2 . . ?
C11 C12 H12A 121.2 . . ?
C12 C13 C14 122.0(4) . . ?
C12 C13 H13A 119.0 . . ?
C14 C13 H13A 119.0 . . ?
C15 C14 C13 121.2(4) . . ?
C15 C14 H14A 119.4 . . ?
C13 C14 H14A 119.4 . . ?
C14 C15 C16 116.3(3) . . ?
C14 C15 H15A 121.9 . . ?
C16 C15 H15A 121.9 . . ?
N4 C16 C15 131.0(3) . . ?
N4 C16 C11 106.0(3) . . ?
C15 C16 C11 123.1(3) . . ?
N4 C17 H17A 109.5 . . ?
N4 C17 H17B 109.5 . . ?
H17A C17 H17B 109.5 . . ?
N4 C17 H17C 109.5 . . ?
H17A C17 H17C 109.5 . . ?
H17B C17 H17C 109.5 . . ?
N7 C18 C10 108.3(3) . . ?
N7 C18 H18A 110.0 . . ?
C10 C18 H18A 110.0 . . ?
N7 C18 H18B 110.0 . . ?
C10 C18 H18B 110.0 . . ?
H18A C18 H18B 108.4 . . ?
N5 C19 N6 112.9(4) . . ?
N5 C19 C27 122.8(4) . . ?
N6 C19 C27 124.3(3) . . ?
N5 C20 C21 131.5(4) . . ?
N5 C20 C25 109.1(4) . . ?
C21 C20 C25 119.4(4) . . ?
C22 C21 C20 117.9(4) . . ?
C22 C21 H21A 121.0 . . ?
C20 C21 H21A 121.1 . . ?
C21 C22 C23 122.3(4) . . ?
C21 C22 H22A 118.9 . . ?
C23 C22 H22A 118.9 . . ?
C24 C23 C22 120.9(4) . . ?
C24 C23 H23A 119.5 . . ?
C22 C23 H23A 119.5 . . ?
C23 C24 C25 117.5(4) . . ?
C23 C24 H24A 121.2 . . ?
C25 C24 H24A 121.2 . . ?
N6 C25 C24 132.2(4) . . ?
N6 C25 C20 105.8(4) . . ?
C24 C25 C20 122.0(4) . . ?
N6 C26 H26A 109.5 . . ?
N6 C26 H26B 109.5 . . ?
H26A C26 H26B 109.5 . . ?
N6 C26 H26C 109.5 . . ?
H26A C26 H26C 109.5 . . ?
H26B C26 H26C 109.5 . . ?
N7 C27 C19 109.6(3) . . ?
N7 C27 H27A 109.7 . . ?
C19 C27 H27A 109.7 . . ?
N7 C27 H27B 109.7 . . ?
C19 C27 H27B 109.7 . . ?
H27A C27 H27B 108.2 . . ?
C29 C28 H28A 109.5 . . ?
C29 C28 H28B 109.5 . . ?
H28A C28 H28B 109.5 . . ?
C29 C28 H28C 109.5 . . ?
H28A C28 H28C 109.5 . . ?
H28B C28 H28C 109.5 . . ?
O1 C29 C28 109.1(4) . . ?
O1 C29 H29A 109.9 . . ?
C28 C29 H29A 109.9 . . ?
O1 C29 H29B 109.9 . . ?
C28 C29 H29B 109.9 . . ?
H29A C29 H29B 108.3 . . ?
O1 C30 C31 108.5(4) . . ?
O1 C30 H30A 110.0 . . ?
C31 C30 H30A 110.0 . . ?
O1 C30 H30B 110.0 . . ?
C31 C30 H30B 110.0 . . ?
H30A C30 H30B 108.4 . . ?
C30 C31 H31A 109.5 . . ?
C30 C31 H31B 109.5 . . ?
H31A C31 H31B 109.5 . . ?
C30 C31 H31C 109.5 . . ?
H31A C31 H31C 109.5 . . ?
H31B C31 H31C 109.5 . . ?
C29 O1 C30 111.3(3) . . ?

loop_
_geom_bond_atom_site_label_1
_geom_bond_atom_site_label_2
_geom_bond_distance
_geom_bond_site_symmetry_2
_geom_bond_publ_flag
Eu1 N1 2.525(4) . ?
Eu1 N3 2.554(3) . ?
Eu1 N5 2.554(3) . ?
Eu1 Cl1 2.6343(10) . ?
Eu1 Cl3 2.6606(10) . ?
Eu1 Cl2 2.6726(12) . ?
Eu1 N7 2.716(3) . ?
N1 C1 1.332(5) . ?
N1 C2 1.396(5) . ?
N2 C1 1.333(5) . ?
N2 C7 1.400(5) . ?
N2 C8 1.475(5) . ?
N3 C10 1.322(4) . ?
N3 C11 1.401(5) . ?
N4 C10 1.342(4) . ?
N4 C16 1.380(4) . ?
N4 C17 1.470(4) . ?
N5 C19 1.332(5) . ?
N5 C20 1.399(5) . ?
N6 C19 1.351(5) . ?
N6 C25 1.382(5) . ?
N6 C26 1.454(4) . ?
N7 C9 1.462(5) . ?
N7 C18 1.471(5) . ?
N7 C27 1.475(4) . ?
C1 C9 1.488(5) . ?
C2 C7 1.393(6) . ?
C2 C3 1.407(5) . ?
C3 C4 1.377(6) . ?
C3 H3A 0.9500 . ?
C4 C5 1.397(6) . ?
C4 H4A 0.9500 . ?
C5 C6 1.385(5) . ?
C5 H5A 0.9500 . ?
C6 C7 1.381(6) . ?
C6 H6A 0.9500 . ?
C8 H8A 0.9800 . ?
C8 H8B 0.9800 . ?
C8 H8C 0.9800 . ?
C9 H9A 0.9900 . ?
C9 H9B 0.9900 . ?
C10 C18 1.498(5) . ?
C11 C12 1.388(5) . ?
C11 C16 1.395(5) . ?
C12 C13 1.380(6) . ?
C12 H12A 0.9500 . ?
C13 C14 1.399(5) . ?
C13 H13A 0.9500 . ?
C14 C15 1.381(5) . ?
C14 H14A 0.9500 . ?
C15 C16 1.389(5) . ?
C15 H15A 0.9500 . ?
C17 H17A 0.9800 . ?
C17 H17B 0.9800 . ?
C17 H17C 0.9800 . ?
C18 H18A 0.9900 . ?
C18 H18B 0.9900 . ?
C19 C27 1.489(6) . ?
C20 C21 1.401(6) . ?
C20 C25 1.402(5) . ?
C21 C22 1.371(6) . ?
C21 H21A 0.9500 . ?
C22 C23 1.392(6) . ?
C22 H22A 0.9500 . ?
C23 C24 1.371(6) . ?
C23 H23A 0.9500 . ?
C24 C25 1.393(6) . ?
C24 H24A 0.9500 . ?
C26 H26A 0.9800 . ?
C26 H26B 0.9800 . ?
C26 H26C 0.9800 . ?
C27 H27A 0.9900 . ?
C27 H27B 0.9900 . ?
C28 C29 1.493(6) . ?
C28 H28A 0.9800 . ?
C28 H28B 0.9800 . ?
C28 H28C 0.9800 . ?
C29 O1 1.418(5) . ?
C29 H29A 0.9900 . ?
C29 H29B 0.9900 . ?
C30 O1 1.423(5) . ?
C30 C31 1.491(6) . ?
C30 H30A 0.9900 . ?
C30 H30B 0.9900 . ?
C31 H31A 0.9800 . ?
C31 H31B 0.9800 . ?
C31 H31C 0.9800 . ?
